data_4064192
loop_
_publ_author_name
'Eguillor, Beatriz'
'Esteruelas, Miguel A.'
'Garc\'ia-Raboso, Jorge'
'Oliv\'an, Montserrat'
'O\~nate, Enrique'
'Pastor, Isidro M.'
'Pe\~nafiel, Itziar'
'Yus, Miguel'

_publ_section_title
;
 Osmium NHC Complexes from Alcohol-Functionalized Imidazoles and
 Imidazolium Salts
;
_journal_issue 6
_journal_name_full Organometallics
_journal_page_first 1658
_journal_paper_doi 10.1021/om101173e
_journal_volume 30
_journal_year 2011
_chemical_formula_moiety 'C36 H61 N2 O Os P2, 0.25(C4 H10 O), 0.5(C H2 Cl2), B F4'
_chemical_formula_sum 'C37.5 H64.5 B Cl F4 N2 O1.25 Os P2'
_chemical_formula_weight 937.81
_chemical_name_systematic
; 
 ? 
;
_space_group_IT_number 2
_symmetry_cell_setting triclinic
_symmetry_space_group_name_Hall '-P 1'
_symmetry_space_group_name_H-M 'P -1'
_atom_sites_solution_hydrogens geom
_atom_sites_solution_primary direct
_atom_sites_solution_secondary difmap
_audit_creation_method SHELXL-97
_cell_angle_alpha 75.175(5)
_cell_angle_beta 80.377(5)
_cell_angle_gamma 74.714(4)
_cell_formula_units_Z 2
_cell_length_a 11.352(3)
_cell_length_b 13.480(4)
_cell_length_c 15.209(4)
_cell_measurement_reflns_used 6072
_cell_measurement_temperature 100(2)
_cell_measurement_theta_max 22
_cell_measurement_theta_min 2
_cell_volume 2157.8(10)
_computing_cell_refinement 'SAINT+ v. 6.1 (Bruker AXS, 2000)'
_computing_data_collection 'SMART v. 5.625 (Bruker AXS, 2000)'
_computing_data_reduction 'SAINT+ v. 6.1 (Bruker AXS, 2000)'
_computing_molecular_graphics 'XP, SHELXTL v. 6.1 (Bruker, 2000)'
_computing_publication_material 'XCIF, SHELXTL v. 6.1 (Bruker, 2000)'
_computing_structure_refinement 'SHELXL-97 (Sheldrick, 1997)'
_computing_structure_solution 'SHELXS-97 (Sheldrick, 1990)'
_diffrn_ambient_temperature 100(2)
_diffrn_detector_area_resol_mean 8.26
_diffrn_measured_fraction_theta_full 0.988
_diffrn_measured_fraction_theta_max 0.916
_diffrn_measurement_device_type 'Bruker SMART APEX CCD system'
_diffrn_measurement_method '\w rotations with narrow frames'
_diffrn_radiation_monochromator graphite
_diffrn_radiation_source 'fine-focus sealed tube'
_diffrn_radiation_type MoK\a
_diffrn_radiation_wavelength 0.71073
_diffrn_reflns_av_R_equivalents 0.0418
_diffrn_reflns_av_sigmaI/netI 0.0907
_diffrn_reflns_limit_h_max 14
_diffrn_reflns_limit_h_min -15
_diffrn_reflns_limit_k_max 17
_diffrn_reflns_limit_k_min -17
_diffrn_reflns_limit_l_max 20
_diffrn_reflns_limit_l_min -20
_diffrn_reflns_number 27164
_diffrn_reflns_theta_full 27.50
_diffrn_reflns_theta_max 28.86
_diffrn_reflns_theta_min 2.17
_diffrn_standards_decay_% 'no decay'
_exptl_absorpt_coefficient_mu 3.139
_exptl_absorpt_correction_T_max 0.803
_exptl_absorpt_correction_T_min 0.700
_exptl_absorpt_correction_type multi-scan
_exptl_absorpt_process_details
;
Absorption correction performed with SADABS program. This is based on the
method of Blessing: Blessing, R. H., Acta Crystallogr., Sect. A 1995, 51, 33.

SADABS: Area-Detector Absorption Correction. Bruker-AXS 
within SAINT+ package, v. 6.1 (2000).
;
_exptl_crystal_colour orange
_exptl_crystal_density_diffrn 1.443
_exptl_crystal_density_method 'not measured'
_exptl_crystal_description 'irregular block'
_exptl_crystal_F_000 955
_exptl_crystal_size_max 0.10
_exptl_crystal_size_mid 0.10
_exptl_crystal_size_min 0.08
_refine_diff_density_max 1.097
_refine_diff_density_min -0.974
_refine_diff_density_rms 0.109
_refine_ls_extinction_method none
_refine_ls_goodness_of_fit_ref 0.845
_refine_ls_hydrogen_treatment mixed
_refine_ls_matrix_type full
_refine_ls_number_parameters 512
_refine_ls_number_reflns 10376
_refine_ls_number_restraints 25
_refine_ls_restrained_S_all 0.854
_refine_ls_R_factor_all 0.0447
_refine_ls_R_factor_gt 0.0310
_refine_ls_shift/su_max 0.002
_refine_ls_shift/su_mean 0.000
_refine_ls_structure_factor_coef Fsqd
_refine_ls_weighting_details 'calc w=1/[\s^2^(Fo^2^)+(0.0151P)^2^+0.0000P] where P=(Fo^2^+2Fc^2^)/3'
_refine_ls_weighting_scheme calc
_refine_ls_wR_factor_gt 0.0575
_refine_ls_wR_factor_ref 0.0595
_reflns_number_gt 8227
_reflns_number_total 10376
_reflns_threshold_expression >2sigma(I)
_cod_data_source_file om101173e_si_002.cif
_cod_data_source_block mae430as
_cod_original_cell_volume 2157.8(11)
_cod_original_sg_symbol_H-M P-1
_cod_original_formula_sum 'C37.50 H64.50 B Cl F4 N2 O1.25 Os P2'
_cod_database_code 4064192

loop_
_symmetry_equiv_pos_as_xyz
'x, y, z'
'-x, -y, -z'

loop_
_atom_site_label
_atom_site_type_symbol
_atom_site_fract_x
_atom_site_fract_y
_atom_site_fract_z
_atom_site_U_iso_or_equiv
_atom_site_adp_type
_atom_site_occupancy
_atom_site_symmetry_multiplicity
_atom_site_calc_flag
_atom_site_refinement_flags
_atom_site_disorder_assembly
_atom_site_disorder_group
Os Os 0.748624(14) 0.687228(12) 0.675144(10) 0.01687(4) Uani 1 1 d D . .
H02 H 0.688(3) 0.738(2) 0.5845(12) 0.017(9) Uiso 1 1 d D . .
H01 H 0.634(2) 0.7829(18) 0.673(2) 0.036(11) Uiso 1 1 d D . .
H03 H 0.819(3) 0.646(3) 0.5885(15) 0.039(11) Uiso 1 1 d D . .
P1 P 0.85760(9) 0.81929(8) 0.64917(7) 0.0188(2) Uani 1 1 d . . .
P2 P 0.64763(9) 0.56147(8) 0.65885(7) 0.0192(2) Uani 1 1 d . . .
O1 O 0.8880(2) 0.55521(18) 0.73442(16) 0.0194(6) Uani 1 1 d . . .
N1 N 0.7428(3) 0.6280(2) 0.88733(19) 0.0182(7) Uani 1 1 d . . .
N2 N 0.5662(3) 0.7211(2) 0.8533(2) 0.0196(7) Uani 1 1 d . . .
C1 C 0.6809(3) 0.6834(3) 0.8134(2) 0.0183(8) Uani 1 1 d . . .
C2 C 0.6685(4) 0.6310(3) 0.9693(3) 0.0245(9) Uani 1 1 d . . .
H2 H 0.696(3) 0.604(3) 1.021(2) 0.030(12) Uiso 1 1 d . . .
C3 C 0.5596(4) 0.6892(3) 0.9478(3) 0.0257(9) Uani 1 1 d . . .
H3 H 0.491(3) 0.712(3) 0.984(2) 0.019(10) Uiso 1 1 d . . .
C4 C 0.8739(3) 0.5800(3) 0.8854(2) 0.0198(8) Uani 1 1 d . . .
H4A H 0.8903 0.5318 0.9454 0.024 Uiso 1 1 calc R . .
H4B H 0.9188 0.6362 0.8766 0.024 Uiso 1 1 calc R . .
C5 C 0.9234(3) 0.5195(3) 0.8119(2) 0.0188(8) Uani 1 1 d . . .
C6 C 1.0189(3) 0.4208(3) 0.8281(3) 0.0204(8) Uani 1 1 d . . .
C7 C 1.0328(3) 0.3582(3) 0.9154(2) 0.0235(9) Uani 1 1 d . . .
H7 H 0.9812 0.3800 0.9663 0.028 Uiso 1 1 calc R . .
C8 C 1.1210(4) 0.2646(3) 0.9289(3) 0.0302(10) Uani 1 1 d . . .
H8 H 1.1291 0.2214 0.9887 0.036 Uiso 1 1 calc R . .
C9 C 1.1969(4) 0.2345(3) 0.8551(3) 0.0349(11) Uani 1 1 d . . .
H9 H 1.2591 0.1711 0.8641 0.042 Uiso 1 1 calc R . .
C10 C 1.1829(4) 0.2960(3) 0.7683(3) 0.0402(12) Uani 1 1 d . . .
H10 H 1.2354 0.2746 0.7176 0.048 Uiso 1 1 calc R . .
C11 C 1.0940(4) 0.3879(3) 0.7545(3) 0.0312(10) Uani 1 1 d . . .
H11 H 1.0839 0.4290 0.6942 0.037 Uiso 1 1 calc R . .
C12 C 0.4638(3) 0.7940(3) 0.8067(3) 0.0228(9) Uani 1 1 d . . .
H12A H 0.3859 0.7863 0.8452 0.027 Uiso 1 1 calc R . .
H12B H 0.4620 0.7748 0.7484 0.027 Uiso 1 1 calc R . .
C13 C 0.4721(3) 0.9079(3) 0.7868(3) 0.0221(9) Uani 1 1 d . . .
C14 C 0.5031(3) 0.9505(3) 0.8511(3) 0.0277(9) Uani 1 1 d . . .
H14 H 0.5192 0.9074 0.9098 0.033 Uiso 1 1 calc R . .
C15 C 0.5110(4) 1.0544(3) 0.8314(3) 0.0351(11) Uani 1 1 d . . .
H15 H 0.5335 1.0823 0.8758 0.042 Uiso 1 1 calc R . .
C16 C 0.4858(4) 1.1178(3) 0.7462(3) 0.0371(11) Uani 1 1 d . . .
H16 H 0.4914 1.1893 0.7322 0.044 Uiso 1 1 calc R . .
C17 C 0.4532(4) 1.0781(3) 0.6828(3) 0.0355(11) Uani 1 1 d . . .
H17 H 0.4355 1.1221 0.6246 0.043 Uiso 1 1 calc R . .
C18 C 0.4456(3) 0.9733(3) 0.7027(3) 0.0308(10) Uani 1 1 d . . .
H18 H 0.4219 0.9463 0.6581 0.037 Uiso 1 1 calc R . .
C19 C 0.7944(3) 0.9214(3) 0.7171(2) 0.0222(9) Uani 1 1 d . . .
H19 H 0.7032 0.9334 0.7201 0.027 Uiso 1 1 calc R . .
C20 C 0.8233(3) 0.8796(3) 0.8170(2) 0.0246(9) Uani 1 1 d . . .
H20A H 0.9119 0.8666 0.8193 0.037 Uiso 1 1 calc R . .
H20B H 0.7965 0.8136 0.8425 0.037 Uiso 1 1 calc R . .
H20C H 0.7798 0.9319 0.8528 0.037 Uiso 1 1 calc R . .
C21 C 0.8210(4) 1.0319(3) 0.6809(3) 0.0321(10) Uani 1 1 d . . .
H21A H 0.7731 1.0787 0.7204 0.048 Uiso 1 1 calc R . .
H21B H 0.7980 1.0603 0.6185 0.048 Uiso 1 1 calc R . .
H21C H 0.9087 1.0269 0.6808 0.048 Uiso 1 1 calc R . .
C22 C 0.8554(3) 0.9019(3) 0.5309(2) 0.0220(9) Uani 1 1 d . . .
H22 H 0.9019 0.9566 0.5273 0.026 Uiso 1 1 calc R . .
C23 C 0.9175(4) 0.8420(3) 0.4563(2) 0.0311(10) Uani 1 1 d . . .
H23A H 0.8817 0.7814 0.4629 0.047 Uiso 1 1 calc R . .
H23B H 1.0057 0.8171 0.4622 0.047 Uiso 1 1 calc R . .
H23C H 0.9048 0.8890 0.3961 0.047 Uiso 1 1 calc R . .
C24 C 0.7241(3) 0.9608(3) 0.5098(3) 0.0310(10) Uani 1 1 d . . .
H24A H 0.7271 1.0137 0.4523 0.047 Uiso 1 1 calc R . .
H24B H 0.6827 0.9957 0.5595 0.047 Uiso 1 1 calc R . .
H24C H 0.6787 0.9104 0.5044 0.047 Uiso 1 1 calc R . .
C25 C 1.0221(3) 0.7699(3) 0.6692(2) 0.0200(8) Uani 1 1 d . . .
H25 H 1.0219 0.7401 0.7366 0.024 Uiso 1 1 calc R . .
C26 C 1.0904(3) 0.6784(3) 0.6245(2) 0.0243(9) Uani 1 1 d . . .
H26A H 1.1241 0.7063 0.5621 0.036 Uiso 1 1 calc R . .
H26B H 1.0333 0.6358 0.6225 0.036 Uiso 1 1 calc R . .
H26C H 1.1574 0.6344 0.6601 0.036 Uiso 1 1 calc R . .
C27 C 1.0980(3) 0.8536(3) 0.6475(3) 0.0305(10) Uani 1 1 d . . .
H27A H 1.1824 0.8198 0.6615 0.046 Uiso 1 1 calc R . .
H27B H 1.0617 0.9060 0.6846 0.046 Uiso 1 1 calc R . .
H27C H 1.0983 0.8885 0.5825 0.046 Uiso 1 1 calc R . .
C28 C 0.7562(3) 0.4366(3) 0.6423(3) 0.0244(9) Uani 1 1 d . . .
H28 H 0.7876 0.4024 0.7030 0.029 Uiso 1 1 calc R . .
C29 C 0.7002(4) 0.3548(3) 0.6197(3) 0.0355(11) Uani 1 1 d . . .
H29A H 0.6625 0.3852 0.5624 0.053 Uiso 1 1 calc R . .
H29B H 0.6376 0.3355 0.6693 0.053 Uiso 1 1 calc R . .
H29C H 0.7649 0.2919 0.6131 0.053 Uiso 1 1 calc R . .
C30 C 0.8704(3) 0.4487(3) 0.5754(3) 0.0271(9) Uani 1 1 d . . .
H30A H 0.9302 0.3806 0.5816 0.041 Uiso 1 1 calc R . .
H30B H 0.9067 0.5008 0.5888 0.041 Uiso 1 1 calc R . .
H30C H 0.8476 0.4723 0.5127 0.041 Uiso 1 1 calc R . .
C31 C 0.5367(3) 0.5202(3) 0.7574(2) 0.0236(9) Uani 1 1 d . . .
H31 H 0.4918 0.5865 0.7776 0.028 Uiso 1 1 calc R . .
C32 C 0.6023(4) 0.4500(3) 0.8389(2) 0.0288(10) Uani 1 1 d . . .
H32A H 0.5459 0.4520 0.8951 0.043 Uiso 1 1 calc R . .
H32B H 0.6738 0.4755 0.8434 0.043 Uiso 1 1 calc R . .
H32C H 0.6292 0.3774 0.8307 0.043 Uiso 1 1 calc R . .
C33 C 0.4352(3) 0.4711(3) 0.7414(3) 0.0304(10) Uani 1 1 d . . .
H33A H 0.4725 0.4010 0.7292 0.046 Uiso 1 1 calc R . .
H33B H 0.3934 0.5164 0.6889 0.046 Uiso 1 1 calc R . .
H33C H 0.3757 0.4650 0.7960 0.046 Uiso 1 1 calc R . .
C34 C 0.5533(3) 0.6061(3) 0.5612(2) 0.0237(9) Uani 1 1 d . . .
H34 H 0.5121 0.5485 0.5630 0.028 Uiso 1 1 calc R . .
C35 C 0.6269(4) 0.6268(3) 0.4677(2) 0.0300(10) Uani 1 1 d . . .
H35A H 0.5706 0.6551 0.4202 0.045 Uiso 1 1 calc R . .
H35B H 0.6823 0.5607 0.4570 0.045 Uiso 1 1 calc R . .
H35C H 0.6752 0.6780 0.4657 0.045 Uiso 1 1 calc R . .
C36 C 0.4524(3) 0.7035(3) 0.5735(3) 0.0287(10) Uani 1 1 d . . .
H36A H 0.4896 0.7623 0.5704 0.043 Uiso 1 1 calc R . .
H36B H 0.4044 0.6881 0.6331 0.043 Uiso 1 1 calc R . .
H36C H 0.3984 0.7226 0.5248 0.043 Uiso 1 1 calc R . .
B B 0.8030(4) 0.3470(4) 0.1182(3) 0.0257(11) Uani 1 1 d . . .
F2 F 0.9054(2) 0.26531(18) 0.11253(15) 0.0378(6) Uani 1 1 d . . .
F1 F 0.7301(2) 0.35900(18) 0.04971(15) 0.0387(6) Uani 1 1 d . . .
F4 F 0.73678(19) 0.32700(17) 0.20337(15) 0.0336(6) Uani 1 1 d . . .
F3 F 0.8428(2) 0.44011(17) 0.10600(15) 0.0354(6) Uani 1 1 d . . .
C37A C 0.848(3) 1.166(3) 0.9442(8) 0.030(3) Uiso 0.20 1 d PDU A 1
Cl1A Cl 0.8572(7) 1.1987(7) 0.8265(5) 0.0350(19) Uiso 0.20 1 d PDU A 1
Cl2A Cl 0.7313(6) 1.1005(5) 0.9879(4) 0.0272(14) Uiso 0.20 1 d PDU A 1
C37B C 0.879(3) 1.141(3) 0.9591(11) 0.029(4) Uiso 0.10 1 d PDU B 2
Cl1B Cl 0.7725(13) 1.0704(10) 1.0107(8) 0.046(3) Uiso 0.10 1 d PDU B 2
Cl2B Cl 0.8837(17) 1.1664(13) 0.8430(9) 0.061(4) Uiso 0.10 1 d PDU B 2
C37C C 0.848(3) 1.174(3) 0.9306(8) 0.029(3) Uiso 0.20 1 d PDU C 3
Cl1C Cl 0.7178(6) 1.1236(5) 0.9580(4) 0.0381(17) Uiso 0.20 1 d PDU C 3
Cl2C Cl 0.8882(6) 1.2038(5) 0.8137(4) 0.0196(14) Uiso 0.20 1 d PDU C 3
O2 O 0.9416(9) 1.0388(8) 0.9792(7) 0.026(3) Uiso 0.25 1 d P . 1
C38 C 0.8602(12) 1.0336(11) 1.1354(9) 0.012(3) Uiso 0.25 1 d P . 1
C39 C 0.8498(17) 1.0762(14) 1.0385(12) 0.038(4) Uiso 0.25 1 d P A 1
C40 C 0.9618(14) 1.0778(13) 0.8852(11) 0.029(4) Uiso 0.25 1 d P A 1
C41 C 1.0872(17) 1.0224(15) 0.8394(12) 0.043(5) Uiso 0.25 1 d P . 1

loop_
_atom_site_aniso_label
_atom_site_aniso_U_11
_atom_site_aniso_U_22
_atom_site_aniso_U_33
_atom_site_aniso_U_23
_atom_site_aniso_U_13
_atom_site_aniso_U_12
Os 0.01591(8) 0.01813(8) 0.01697(8) -0.00077(6) -0.00081(5) -0.00827(6)
P1 0.0174(5) 0.0187(5) 0.0205(5) -0.0002(4) -0.0019(4) -0.0084(4)
P2 0.0186(5) 0.0214(5) 0.0186(5) -0.0021(4) 0.0002(4) -0.0098(4)
O1 0.0173(14) 0.0204(14) 0.0208(14) -0.0022(11) 0.0013(11) -0.0093(11)
N1 0.0176(17) 0.0167(17) 0.0194(17) -0.0016(13) -0.0003(13) -0.0058(14)
N2 0.0153(17) 0.0204(17) 0.0210(17) -0.0028(14) 0.0005(13) -0.0040(14)
C1 0.017(2) 0.016(2) 0.023(2) -0.0042(16) -0.0001(16) -0.0083(16)
C2 0.025(2) 0.027(2) 0.017(2) -0.0017(18) 0.0042(18) -0.0061(19)
C3 0.024(2) 0.025(2) 0.022(2) -0.0024(18) 0.0075(18) -0.0035(19)
C4 0.018(2) 0.021(2) 0.020(2) -0.0021(16) -0.0048(16) -0.0043(17)
C5 0.016(2) 0.023(2) 0.020(2) -0.0004(17) 0.0000(16) -0.0138(17)
C6 0.016(2) 0.017(2) 0.027(2) -0.0043(17) -0.0006(17) -0.0037(16)
C7 0.023(2) 0.026(2) 0.022(2) -0.0067(18) -0.0005(17) -0.0071(18)
C8 0.030(2) 0.026(2) 0.032(2) -0.0012(19) -0.009(2) -0.0052(19)
C9 0.030(3) 0.027(2) 0.041(3) -0.005(2) -0.001(2) 0.001(2)
C10 0.027(3) 0.037(3) 0.043(3) -0.009(2) 0.012(2) 0.004(2)
C11 0.029(2) 0.031(3) 0.027(2) -0.0010(19) 0.0026(19) -0.004(2)
C12 0.014(2) 0.024(2) 0.028(2) -0.0023(18) -0.0023(17) -0.0034(17)
C13 0.0116(19) 0.022(2) 0.032(2) -0.0070(18) 0.0022(16) -0.0031(16)
C14 0.022(2) 0.025(2) 0.033(2) -0.0074(19) 0.0011(18) -0.0021(18)
C15 0.025(2) 0.028(3) 0.053(3) -0.017(2) -0.004(2) -0.001(2)
C16 0.028(3) 0.019(2) 0.060(3) -0.005(2) 0.000(2) -0.0058(19)
C17 0.030(3) 0.025(2) 0.042(3) 0.004(2) -0.004(2) -0.001(2)
C18 0.026(2) 0.027(2) 0.037(3) -0.003(2) -0.0081(19) -0.0037(19)
C19 0.017(2) 0.022(2) 0.029(2) -0.0034(17) -0.0021(17) -0.0082(17)
C20 0.023(2) 0.022(2) 0.030(2) -0.0101(18) -0.0002(18) -0.0058(18)
C21 0.030(2) 0.023(2) 0.044(3) -0.006(2) -0.004(2) -0.0081(19)
C22 0.022(2) 0.020(2) 0.024(2) 0.0036(17) -0.0028(17) -0.0129(17)
C23 0.038(3) 0.033(3) 0.021(2) 0.0027(19) 0.0028(19) -0.019(2)
C24 0.034(3) 0.029(2) 0.028(2) 0.0088(19) -0.0099(19) -0.016(2)
C25 0.017(2) 0.019(2) 0.024(2) -0.0003(17) -0.0015(16) -0.0083(16)
C26 0.016(2) 0.027(2) 0.029(2) -0.0046(18) 0.0019(17) -0.0097(17)
C27 0.020(2) 0.028(2) 0.044(3) 0.001(2) -0.0056(19) -0.0121(19)
C28 0.022(2) 0.023(2) 0.027(2) -0.0032(18) 0.0009(17) -0.0084(18)
C29 0.035(3) 0.030(3) 0.047(3) -0.016(2) 0.003(2) -0.015(2)
C30 0.023(2) 0.028(2) 0.031(2) -0.0103(19) 0.0040(18) -0.0081(18)
C31 0.025(2) 0.025(2) 0.024(2) -0.0090(18) 0.0059(17) -0.0140(18)
C32 0.035(3) 0.028(2) 0.023(2) 0.0013(18) 0.0021(19) -0.017(2)
C33 0.027(2) 0.034(3) 0.034(2) -0.008(2) 0.0053(19) -0.019(2)
C34 0.025(2) 0.027(2) 0.023(2) -0.0031(18) -0.0058(17) -0.0145(18)
C35 0.035(3) 0.039(3) 0.022(2) -0.0058(19) -0.0062(19) -0.017(2)
C36 0.026(2) 0.032(2) 0.031(2) -0.0035(19) -0.0063(18) -0.0136(19)
B 0.026(3) 0.023(3) 0.027(3) 0.000(2) -0.005(2) -0.007(2)
F2 0.0313(14) 0.0355(15) 0.0344(14) -0.0002(11) 0.0004(11) 0.0034(12)
F1 0.0378(15) 0.0433(16) 0.0388(15) -0.0056(12) -0.0171(12) -0.0116(12)
F4 0.0268(13) 0.0387(15) 0.0331(14) -0.0027(11) 0.0049(11) -0.0141(11)
F3 0.0342(14) 0.0333(14) 0.0407(15) -0.0018(11) -0.0016(11) -0.0187(12)

loop_
_atom_type_symbol
_atom_type_description
_atom_type_scat_dispersion_real
_atom_type_scat_dispersion_imag
_atom_type_scat_source
C C 0.0033 0.0016 'International Tables Vol C Tables 4.2.6.8 and 6.1.1.4'
H H 0.0000 0.0000 'International Tables Vol C Tables 4.2.6.8 and 6.1.1.4'
B B 0.0013 0.0007 'International Tables Vol C Tables 4.2.6.8 and 6.1.1.4'
N N 0.0061 0.0033 'International Tables Vol C Tables 4.2.6.8 and 6.1.1.4'
O O 0.0106 0.0060 'International Tables Vol C Tables 4.2.6.8 and 6.1.1.4'
F F 0.0171 0.0103 'International Tables Vol C Tables 4.2.6.8 and 6.1.1.4'
P P 0.1023 0.0942 'International Tables Vol C Tables 4.2.6.8 and 6.1.1.4'
Os Os -1.2165 7.6030 'International Tables Vol C Tables 4.2.6.8 and 6.1.1.4'
Cl Cl 0.1484 0.1585 'International Tables Vol C Tables 4.2.6.8 and 6.1.1.4'

loop_
_geom_angle_atom_site_label_1
_geom_angle_atom_site_label_2
_geom_angle_atom_site_label_3
_geom_angle
_geom_angle_site_symmetry_1
_geom_angle_site_symmetry_3
C1 Os O1 82.65(11) . .
C1 Os P1 99.35(9) . .
O1 Os P1 98.33(7) . .
C1 Os P2 95.45(9) . .
O1 Os P2 86.70(7) . .
P1 Os P2 164.85(3) . .
C1 Os H02 132.3(11) . .
O1 Os H02 141.4(11) . .
P1 Os H02 92.0(11) . .
P2 Os H02 75.5(11) . .
C1 Os H01 74.8(12) . .
O1 Os H01 157.3(12) . .
P1 Os H01 82.9(12) . .
P2 Os H01 98.0(12) . .
H02 Os H01 60.8(15) . .
C1 Os H03 158.6(12) . .
O1 Os H03 78.0(12) . .
P1 Os H03 92.4(13) . .
P2 Os H03 74.6(13) . .
H02 Os H03 64.4(15) . .
H01 Os H03 124.7(17) . .
C19 P1 C22 101.00(17) . .
C19 P1 C25 105.47(16) . .
C22 P1 C25 106.04(16) . .
C19 P1 Os 115.35(12) . .
C22 P1 Os 113.12(12) . .
C25 P1 Os 114.54(12) . .
C28 P2 C34 105.96(17) . .
C28 P2 C31 104.52(17) . .
C34 P2 C31 102.88(17) . .
C28 P2 Os 112.48(12) . .
C34 P2 Os 114.33(12) . .
C31 P2 Os 115.57(12) . .
C5 O1 Os 134.8(2) . .
C1 N1 C2 112.1(3) . .
C1 N1 C4 126.2(3) . .
C2 N1 C4 121.4(3) . .
C1 N2 C3 111.3(3) . .
C1 N2 C12 126.4(3) . .
C3 N2 C12 122.0(3) . .
N2 C1 N1 102.5(3) . .
N2 C1 Os 131.2(3) . .
N1 C1 Os 125.9(3) . .
C3 C2 N1 106.3(4) . .
C3 C2 H2 131(3) . .
N1 C2 H2 122(3) . .
C2 C3 N2 107.8(4) . .
C2 C3 H3 131(2) . .
N2 C3 H3 121(2) . .
N1 C4 C5 114.1(3) . .
N1 C4 H4A 108.7 . .
C5 C4 H4A 108.7 . .
N1 C4 H4B 108.7 . .
C5 C4 H4B 108.7 . .
H4A C4 H4B 107.6 . .
O1 C5 C6 118.9(3) . .
O1 C5 C4 119.9(3) . .
C6 C5 C4 121.1(3) . .
C11 C6 C7 119.1(4) . .
C11 C6 C5 119.4(3) . .
C7 C6 C5 121.4(3) . .
C8 C7 C6 120.6(4) . .
C8 C7 H7 119.7 . .
C6 C7 H7 119.7 . .
C9 C8 C7 119.4(4) . .
C9 C8 H8 120.3 . .
C7 C8 H8 120.3 . .
C8 C9 C10 120.2(4) . .
C8 C9 H9 119.9 . .
C10 C9 H9 119.9 . .
C11 C10 C9 120.5(4) . .
C11 C10 H10 119.7 . .
C9 C10 H10 119.7 . .
C10 C11 C6 120.1(4) . .
C10 C11 H11 119.9 . .
C6 C11 H11 119.9 . .
N2 C12 C13 112.9(3) . .
N2 C12 H12A 109.0 . .
C13 C12 H12A 109.0 . .
N2 C12 H12B 109.0 . .
C13 C12 H12B 109.0 . .
H12A C12 H12B 107.8 . .
C14 C13 C18 118.2(4) . .
C14 C13 C12 122.1(3) . .
C18 C13 C12 119.6(3) . .
C15 C14 C13 121.2(4) . .
C15 C14 H14 119.4 . .
C13 C14 H14 119.4 . .
C14 C15 C16 119.4(4) . .
C14 C15 H15 120.3 . .
C16 C15 H15 120.3 . .
C17 C16 C15 120.3(4) . .
C17 C16 H16 119.8 . .
C15 C16 H16 119.8 . .
C16 C17 C18 120.2(4) . .
C16 C17 H17 119.9 . .
C18 C17 H17 119.9 . .
C13 C18 C17 120.6(4) . .
C13 C18 H18 119.7 . .
C17 C18 H18 119.7 . .
C20 C19 C21 109.5(3) . .
C20 C19 P1 111.5(3) . .
C21 C19 P1 119.6(3) . .
C20 C19 H19 105.0 . .
C21 C19 H19 105.0 . .
P1 C19 H19 105.0 . .
C19 C20 H20A 109.5 . .
C19 C20 H20B 109.5 . .
H20A C20 H20B 109.5 . .
C19 C20 H20C 109.5 . .
H20A C20 H20C 109.5 . .
H20B C20 H20C 109.5 . .
C19 C21 H21A 109.5 . .
C19 C21 H21B 109.5 . .
H21A C21 H21B 109.5 . .
C19 C21 H21C 109.5 . .
H21A C21 H21C 109.5 . .
H21B C21 H21C 109.5 . .
C23 C22 C24 109.5(3) . .
C23 C22 P1 114.5(3) . .
C24 C22 P1 111.5(2) . .
C23 C22 H22 107.0 . .
C24 C22 H22 107.0 . .
P1 C22 H22 107.0 . .
C22 C23 H23A 109.5 . .
C22 C23 H23B 109.5 . .
H23A C23 H23B 109.5 . .
C22 C23 H23C 109.5 . .
H23A C23 H23C 109.5 . .
H23B C23 H23C 109.5 . .
C22 C24 H24A 109.5 . .
C22 C24 H24B 109.5 . .
H24A C24 H24B 109.5 . .
C22 C24 H24C 109.5 . .
H24A C24 H24C 109.5 . .
H24B C24 H24C 109.5 . .
C26 C25 C27 109.5(3) . .
C26 C25 P1 114.2(2) . .
C27 C25 P1 115.9(3) . .
C26 C25 H25 105.4 . .
C27 C25 H25 105.4 . .
P1 C25 H25 105.4 . .
C25 C26 H26A 109.5 . .
C25 C26 H26B 109.5 . .
H26A C26 H26B 109.5 . .
C25 C26 H26C 109.5 . .
H26A C26 H26C 109.5 . .
H26B C26 H26C 109.5 . .
C25 C27 H27A 109.5 . .
C25 C27 H27B 109.5 . .
H27A C27 H27B 109.5 . .
C25 C27 H27C 109.5 . .
H27A C27 H27C 109.5 . .
H27B C27 H27C 109.5 . .
C30 C28 C29 108.7(3) . .
C30 C28 P2 115.6(3) . .
C29 C28 P2 116.1(3) . .
C30 C28 H28 105.1 . .
C29 C28 H28 105.1 . .
P2 C28 H28 105.1 . .
C28 C29 H29A 109.5 . .
C28 C29 H29B 109.5 . .
H29A C29 H29B 109.5 . .
C28 C29 H29C 109.5 . .
H29A C29 H29C 109.5 . .
H29B C29 H29C 109.5 . .
C28 C30 H30A 109.5 . .
C28 C30 H30B 109.5 . .
H30A C30 H30B 109.5 . .
C28 C30 H30C 109.5 . .
H30A C30 H30C 109.5 . .
H30B C30 H30C 109.5 . .
C32 C31 C33 109.7(3) . .
C32 C31 P2 111.5(3) . .
C33 C31 P2 118.7(3) . .
C32 C31 H31 105.2 . .
C33 C31 H31 105.2 . .
P2 C31 H31 105.2 . .
C31 C32 H32A 109.5 . .
C31 C32 H32B 109.5 . .
H32A C32 H32B 109.5 . .
C31 C32 H32C 109.5 . .
H32A C32 H32C 109.5 . .
H32B C32 H32C 109.5 . .
C31 C33 H33A 109.5 . .
C31 C33 H33B 109.5 . .
H33A C33 H33B 109.5 . .
C31 C33 H33C 109.5 . .
H33A C33 H33C 109.5 . .
H33B C33 H33C 109.5 . .
C35 C34 C36 110.5(3) . .
C35 C34 P2 114.3(3) . .
C36 C34 P2 110.0(3) . .
C35 C34 H34 107.3 . .
C36 C34 H34 107.3 . .
P2 C34 H34 107.3 . .
C34 C35 H35A 109.5 . .
C34 C35 H35B 109.5 . .
H35A C35 H35B 109.5 . .
C34 C35 H35C 109.5 . .
H35A C35 H35C 109.5 . .
H35B C35 H35C 109.5 . .
C34 C36 H36A 109.5 . .
C34 C36 H36B 109.5 . .
H36A C36 H36B 109.5 . .
C34 C36 H36C 109.5 . .
H36A C36 H36C 109.5 . .
H36B C36 H36C 109.5 . .
F2 B F4 109.8(3) . .
F2 B F1 110.1(4) . .
F4 B F1 110.3(3) . .
F2 B F3 108.2(3) . .
F4 B F3 109.6(3) . .
F1 B F3 108.8(3) . .
C39 C37A Cl1A 149(3) . .
C39 C37A Cl2A 56.1(8) . .
Cl1A C37A Cl2A 109.7(7) . .
C39 C37A O2 46.4(12) . .
Cl1A C37A O2 109(2) . .
Cl2A C37A O2 82.5(14) . .
C39 C37A C40 92(2) . .
Cl1A C37A C40 63.6(11) . .
Cl2A C37A C40 105(2) . .
O2 C37A C40 46.0(13) . .
C37A Cl1A C40 60.2(17) . .
C39 Cl2A C37A 58.4(11) . .
Cl1B C37B Cl2B 110.9(9) . .
Cl2C C37C Cl1C 111.5(7) . .
C39 O2 C40 128.3(13) . .
C39 O2 O2 116.8(13) . 2_777
C40 O2 O2 113.0(12) . 2_777
C39 O2 C37A 61.2(10) . .
C40 O2 C37A 68.3(10) . .
O2 O2 C37A 152.6(11) 2_777 .
C41 C38 C39 127(2) 2_777 .
O2 C39 C38 117.8(15) . .
O2 C39 Cl2A 104.0(12) . .
C38 C39 Cl2A 127.0(14) . .
O2 C39 C37A 72.5(18) . .
C38 C39 C37A 155.2(17) . .
Cl2A C39 C37A 65.5(9) . .
O2 C40 C41 114.3(13) . .
O2 C40 C37A 65.7(11) . .
C41 C40 C37A 161.8(13) . .
O2 C40 Cl1A 120.8(11) . .
C41 C40 Cl1A 124.2(12) . .
C37A C40 Cl1A 56.2(9) . .
C38 C41 C40 127(2) 2_777 .

loop_
_geom_bond_atom_site_label_1
_geom_bond_atom_site_label_2
_geom_bond_distance
_geom_bond_site_symmetry_2
Os C1 2.107(4) .
Os O1 2.157(2) .
Os P1 2.3438(11) .
Os P2 2.3631(11) .
Os H02 1.559(10) .
Os H01 1.567(10) .
Os H03 1.574(10) .
P1 C19 1.854(4) .
P1 C22 1.858(4) .
P1 C25 1.858(4) .
P2 C28 1.854(4) .
P2 C34 1.856(3) .
P2 C31 1.858(4) .
O1 C5 1.244(4) .
N1 C1 1.369(4) .
N1 C2 1.387(4) .
N1 C4 1.457(4) .
N2 C1 1.367(4) .
N2 C3 1.385(4) .
N2 C12 1.461(4) .
C2 C3 1.320(5) .
C2 H2 0.86(3) .
C3 H3 0.90(3) .
C4 C5 1.498(5) .
C4 H4A 0.9900 .
C4 H4B 0.9900 .
C5 C6 1.472(5) .
C6 C11 1.383(5) .
C6 C7 1.388(5) .
C7 C8 1.380(5) .
C7 H7 0.9500 .
C8 C9 1.376(5) .
C8 H8 0.9500 .
C9 C10 1.378(5) .
C9 H9 0.9500 .
C10 C11 1.369(5) .
C10 H10 0.9500 .
C11 H11 0.9500 .
C12 C13 1.513(5) .
C12 H12A 0.9900 .
C12 H12B 0.9900 .
C13 C14 1.384(5) .
C13 C18 1.385(5) .
C14 C15 1.380(5) .
C14 H14 0.9500 .
C15 C16 1.384(5) .
C15 H15 0.9500 .
C16 C17 1.358(5) .
C16 H16 0.9500 .
C17 C18 1.389(5) .
C17 H17 0.9500 .
C18 H18 0.9500 .
C19 C20 1.537(5) .
C19 C21 1.540(5) .
C19 H19 1.0000 .
C20 H20A 0.9800 .
C20 H20B 0.9800 .
C20 H20C 0.9800 .
C21 H21A 0.9800 .
C21 H21B 0.9800 .
C21 H21C 0.9800 .
C22 C23 1.528(5) .
C22 C24 1.536(5) .
C22 H22 1.0000 .
C23 H23A 0.9800 .
C23 H23B 0.9800 .
C23 H23C 0.9800 .
C24 H24A 0.9800 .
C24 H24B 0.9800 .
C24 H24C 0.9800 .
C25 C26 1.528(5) .
C25 C27 1.533(5) .
C25 H25 1.0000 .
C26 H26A 0.9800 .
C26 H26B 0.9800 .
C26 H26C 0.9800 .
C27 H27A 0.9800 .
C27 H27B 0.9800 .
C27 H27C 0.9800 .
C28 C30 1.526(5) .
C28 C29 1.540(5) .
C28 H28 1.0000 .
C29 H29A 0.9800 .
C29 H29B 0.9800 .
C29 H29C 0.9800 .
C30 H30A 0.9800 .
C30 H30B 0.9800 .
C30 H30C 0.9800 .
C31 C32 1.524(5) .
C31 C33 1.550(5) .
C31 H31 1.0000 .
C32 H32A 0.9800 .
C32 H32B 0.9800 .
C32 H32C 0.9800 .
C33 H33A 0.9800 .
C33 H33B 0.9800 .
C33 H33C 0.9800 .
C34 C35 1.524(5) .
C34 C36 1.527(5) .
C34 H34 1.0000 .
C35 H35A 0.9800 .
C35 H35B 0.9800 .
C35 H35C 0.9800 .
C36 H36A 0.9800 .
C36 H36B 0.9800 .
C36 H36C 0.9800 .
B F2 1.383(5) .
B F4 1.385(5) .
B F1 1.389(5) .
B F3 1.402(5) .
C37A C39 1.62(3) .
C37A Cl1A 1.724(9) .
C37A Cl2A 1.732(9) .
C37A O2 1.76(5) .
C37A C40 1.80(5) .
Cl1A C40 1.859(18) .
Cl2A C39 1.579(18) .
C37B Cl1B 1.700(10) .
C37B Cl2B 1.705(10) .
C37C Cl2C 1.729(9) .
C37C Cl1C 1.735(9) .
O2 C39 1.339(19) .
O2 C40 1.393(17) .
O2 O2 1.569(19) 2_777
C38 C41 0.874(19) 2_777
C38 C39 1.45(2) .
C40 C41 1.56(2) .
C41 C38 0.874(19) 2_777
